data_8103907
loop_
_publ_author_name
'Somer, M.'
'Carillo-Cabrera, W.'
'Peters, E.M.'
'von Schnering, H.G.'
'Peters, K.'

_publ_section_title
;
 Crystal structure of tricesium phosphido-arsenidoborate, Cs3 B P As
;
_journal_name_full 'Zeitschrift fuer Kristallographie (149,1979-)'
_journal_page_first 192
_journal_page_last 192
_journal_volume 211
_journal_year 1996
_chemical_formula_sum 'As B Cs3 P'
_chemical_name_systematic 'Cs3 (B P As)'
_space_group_IT_number 15
_symmetry_space_group_name_Hall '-C 2yc'
_symmetry_space_group_name_H-M 'C 1 2/c 1'
_cell_angle_alpha 90
_cell_angle_beta 110.179
_cell_angle_gamma 90
_cell_formula_units_Z 4
_cell_length_a 9.985
_cell_length_b 9.809
_cell_length_c 10.016
_cell_volume 920.782
_citation_journal_id_ASTM ZEKRDZ
_cod_data_source_file Somer_ZEKRDZ_1996_1882.cif
_cod_data_source_block As1B1Cs3P1
_cod_original_cell_volume 920.7817
_cod_original_formula_sum 'As1 B1 Cs3 P1'
_cod_database_code 8103907

loop_
_symmetry_equiv_pos_as_xyz
x,y,z
-x,y,-z+1/2
-x,-y,-z
x,-y,z-1/2
x+1/2,y+1/2,z
-x+1/2,y+1/2,-z+1/2
-x+1/2,-y+1/2,-z
x+1/2,-y+1/2,z-1/2

loop_
_atom_site_label
_atom_site_type_symbol
_atom_site_fract_x
_atom_site_fract_y
_atom_site_fract_z
_atom_site_occupancy
_atom_site_U_iso_or_equiv
Cs2 Cs+1 0.5 0.84371 0.25 1 0.0
B1 B+3 0.5 0.2115 0.25 1 0.0
Cs1 Cs+1 0.20487 0.94852 0.48086 1 0.0
As1 As-3 0.37989 0.22295 0.35654 0.5 0.0
P1 P-3 0.3784 0.1975 0.3503 0.5 0.0
